data_7040717
loop_
_publ_author_name
'Zheng, Chunyang'
'Xu, Juping'
'Wang, Feng'
'Tao, Jun'
'Li, Dongfeng'

_publ_section_title
;
 Spin crossover and reversible single-crystal to single-crystal
 transformation behaviour in two cyanide-bridged mixed-valence {FeFe}
 clusters.
;
_journal_issue 43
_journal_name_full 'Dalton transactions (Cambridge, England : 2003)'
_journal_page_first 17254
_journal_page_last 17263
_journal_paper_doi 10.1039/c6dt03436e
_journal_volume 45
_journal_year 2016
_chemical_formula_moiety '(C66 H68 B2 Fe4 N26), 2(Cl O4), (H2 O)'
_chemical_formula_sum 'C66 H70 B2 Cl2 Fe4 N26 O9'
_chemical_formula_weight 1687.40
_space_group_crystal_system monoclinic
_space_group_IT_number 14
_space_group_name_Hall '-P 2yn'
_space_group_name_H-M_alt 'P 1 21/n 1'
_symmetry_space_group_name_Hall '-P 2yn'
_symmetry_space_group_name_H-M 'P 1 21/n 1'
_atom_sites_solution_hydrogens mixed
_audit_creation_method SHELXL-2014/7
_audit_update_record
;
2016-09-02 deposited with the CCDC.
2016-09-26 downloaded from the CCDC.
;
_cell_angle_alpha 90
_cell_angle_beta 99.063(3)
_cell_angle_gamma 90
_cell_formula_units_Z 2
_cell_length_a 13.065(3)
_cell_length_b 18.047(4)
_cell_length_c 16.373(4)
_cell_measurement_reflns_used 6780
_cell_measurement_temperature 296(2)
_cell_measurement_theta_max 26.45
_cell_measurement_theta_min 2.17
_cell_volume 3812.3(15)
_computing_cell_refinement 'Bruker SAINT'
_computing_data_collection 'Bruker APEX2'
_computing_data_reduction 'Bruker SAINT'
_computing_structure_refinement 'SHELXL-2014/7 (Sheldrick, 2014)'
_computing_structure_solution 'SHELXS-2014 (Sheldrick, 2014)'
_diffrn_ambient_temperature 296(2)
_diffrn_measured_fraction_theta_full 0.994
_diffrn_measured_fraction_theta_max 0.994
_diffrn_measurement_device_type 'Bruker APEX-II CCD'
_diffrn_measurement_method '\f and \w scans'
_diffrn_radiation_monochromator graphite
_diffrn_radiation_source 'fine-focus sealed tube'
_diffrn_radiation_type MoK\a
_diffrn_radiation_wavelength 0.71073
_diffrn_reflns_av_R_equivalents 0.0626
_diffrn_reflns_av_unetI/netI 0.0555
_diffrn_reflns_Laue_measured_fraction_full 0.994
_diffrn_reflns_Laue_measured_fraction_max 0.994
_diffrn_reflns_limit_h_max 15
_diffrn_reflns_limit_h_min -15
_diffrn_reflns_limit_k_max 21
_diffrn_reflns_limit_k_min -21
_diffrn_reflns_limit_l_max 18
_diffrn_reflns_limit_l_min -19
_diffrn_reflns_number 26670
_diffrn_reflns_point_group_measured_fraction_full 0.994
_diffrn_reflns_point_group_measured_fraction_max 0.994
_diffrn_reflns_theta_full 24.999
_diffrn_reflns_theta_max 24.999
_diffrn_reflns_theta_min 1.691
_exptl_absorpt_coefficient_mu 0.888
_exptl_absorpt_correction_T_max 0.9164
_exptl_absorpt_correction_T_min 0.9009
_exptl_absorpt_correction_type multi-scan
_exptl_absorpt_process_details sadabs
_exptl_crystal_colour Red
_exptl_crystal_density_diffrn 1.470
_exptl_crystal_description Block
_exptl_crystal_F_000 1736
_exptl_crystal_size_max 0.120
_exptl_crystal_size_mid 0.100
_exptl_crystal_size_min 0.100
_refine_diff_density_max 0.809
_refine_diff_density_min -0.592
_refine_diff_density_rms 0.093
_refine_ls_extinction_method none
_refine_ls_goodness_of_fit_ref 1.074
_refine_ls_hydrogen_treatment constr
_refine_ls_matrix_type full
_refine_ls_number_parameters 544
_refine_ls_number_reflns 6685
_refine_ls_number_restraints 54
_refine_ls_restrained_S_all 1.094
_refine_ls_R_factor_all 0.0952
_refine_ls_R_factor_gt 0.0602
_refine_ls_shift/su_max 0.021
_refine_ls_shift/su_mean 0.000
_refine_ls_structure_factor_coef Fsqd
_refine_ls_weighting_details 'w=1/[\s^2^(Fo^2^)+(0.0992P)^2^+6.3582P] where P=(Fo^2^+2Fc^2^)/3'
_refine_ls_weighting_scheme calc
_refine_ls_wR_factor_gt 0.1518
_refine_ls_wR_factor_ref 0.1980
_reflns_Friedel_coverage 0.000
_reflns_number_gt 4662
_reflns_number_total 6685
_reflns_threshold_expression 'I > 2\s(I)'
_cod_data_source_file c6dt03436e2.cif
_cod_data_source_block 2_H2O-296K
_cod_depositor_comments 'Adding full bibliography for 7040715--7040730.cif.'
_cod_original_cell_volume 3812.2(16)
_cod_database_code 7040717
_shelx_shelxl_version_number 2014/7
_shelx_space_group_comment
;
The symmetry employed for this shelxl refinement is uniquely defined
by the following loop, which should always be used as a source of
symmetry information in preference to the above space-group names.
They are only intended as comments.
;
_shelx_estimated_absorpt_t_min 0.901
_shelx_estimated_absorpt_t_max 0.916

loop_
_space_group_symop_operation_xyz
'x, y, z'
'-x+1/2, y+1/2, -z+1/2'
'-x, -y, -z'
'x-1/2, -y-1/2, z-1/2'

loop_
_atom_site_label
_atom_site_type_symbol
_atom_site_fract_x
_atom_site_fract_y
_atom_site_fract_z
_atom_site_U_iso_or_equiv
_atom_site_adp_type
_atom_site_occupancy
_atom_site_site_symmetry_order
_atom_site_calc_flag
_atom_site_refinement_flags_posn
_atom_site_refinement_flags_adp
_atom_site_refinement_flags_occupancy
_atom_site_disorder_assembly
_atom_site_disorder_group
Fe1 Fe 0.31874(5) 1.07650(3) 0.08433(4) 0.0372(2) Uani 1 1 d . . . . .
Fe2 Fe 0.35701(5) 0.81863(3) -0.00916(4) 0.0393(2) Uani 1 1 d . . . . .
B1 B 0.3213(5) 1.0783(3) 0.2738(4) 0.0500(15) Uani 1 1 d . . . . .
H1 H 0.3214 1.0795 0.3336 0.060 Uiso 1 1 d R U . . .
N1 N 0.3201(3) 0.9228(2) 0.0039(3) 0.0487(10) Uani 1 1 d . . . . .
N2 N 0.5020(3) 1.1463(2) 0.0164(3) 0.0448(10) Uani 1 1 d . . . . .
N3 N 0.1754(4) 1.1467(3) -0.0623(3) 0.0781(16) Uani 1 1 d . . . . .
N4 N 0.4220(3) 1.0291(2) 0.1701(2) 0.0421(9) Uani 1 1 d . . . . .
N5 N 0.4108(3) 1.0319(2) 0.2509(3) 0.0481(10) Uani 1 1 d . . . . .
N6 N 0.2053(3) 1.0425(2) 0.1421(3) 0.0444(9) Uani 1 1 d . . . . .
N7 N 0.2179(3) 1.0474(2) 0.2261(3) 0.0462(10) Uani 1 1 d . . . . .
N8 N 0.3224(3) 1.1660(2) 0.1546(2) 0.0453(10) Uani 1 1 d . . . . .
N9 N 0.3311(4) 1.1565(2) 0.2377(3) 0.0504(11) Uani 1 1 d . . . . .
N10 N 0.3310(3) 0.8142(2) -0.1328(3) 0.0468(10) Uani 1 1 d . . . . .
N11 N 0.3916(3) 0.7089(2) -0.0214(3) 0.0495(10) Uani 1 1 d . . . . .
N12 N 0.2149(3) 0.7797(2) -0.0053(3) 0.0473(10) Uani 1 1 d . . . . .
N13 N 0.3994(3) 0.7942(2) 0.1111(3) 0.0522(11) Uani 1 1 d . . . . .
C1 C 0.3159(4) 0.9837(3) 0.0247(3) 0.0407(11) Uani 1 1 d . . . . .
C2 C 0.4298(4) 1.1175(2) 0.0348(3) 0.0402(11) Uani 1 1 d . . . . .
C3 C 0.2270(4) 1.1201(3) -0.0059(3) 0.0520(13) Uani 1 1 d . . . . .
C4 C 0.5095(4) 0.9915(3) 0.1657(3) 0.0480(12) Uani 1 1 d . . . . .
H4 H 0.5352 0.9815 0.1170 0.058 Uiso 1 1 calc R U . . .
C5 C 0.5565(4) 0.9695(3) 0.2437(4) 0.0583(15) Uani 1 1 d . . . . .
C6 C 0.4927(5) 0.9968(3) 0.2957(4) 0.0600(15) Uani 1 1 d . . . . .
H6 H 0.5040 0.9919 0.3530 0.072 Uiso 1 1 calc R U . . .
C7 C 0.6547(6) 0.9249(4) 0.2644(5) 0.094(2) Uani 1 1 d . . . . .
H7A H 0.6959 0.9449 0.3132 0.141 Uiso 1 1 calc R U . . .
H7B H 0.6931 0.9273 0.2191 0.141 Uiso 1 1 calc R U . . .
H7C H 0.6376 0.8743 0.2741 0.141 Uiso 1 1 calc R U . . .
C8 C 0.1059(4) 1.0256(3) 0.1169(4) 0.0528(13) Uani 1 1 d . . . . .
H8 H 0.0764 1.0183 0.0620 0.063 Uiso 1 1 calc R U . . .
C9 C 0.0521(5) 1.0204(3) 0.1834(4) 0.0605(15) Uani 1 1 d . . . . .
C10 C 0.1267(5) 1.0347(3) 0.2514(4) 0.0559(14) Uani 1 1 d . . . . .
H10 H 0.1154 1.0355 0.3060 0.067 Uiso 1 1 calc R U . . .
C11 C -0.0609(5) 1.0027(4) 0.1834(5) 0.091(2) Uani 1 1 d . . . . .
H11A H -0.0766 1.0077 0.2385 0.136 Uiso 1 1 calc R U . . .
H11B H -0.0748 0.9527 0.1646 0.136 Uiso 1 1 calc R U . . .
H11C H -0.1032 1.0363 0.1472 0.136 Uiso 1 1 calc R U . . .
C12 C 0.3280(5) 1.2387(3) 0.1411(4) 0.0548(14) Uani 1 1 d . . . . .
H12 H 0.3217 1.2604 0.0891 0.066 Uiso 1 1 calc R U . . .
C13 C 0.3445(6) 1.2772(3) 0.2147(4) 0.0681(18) Uani 1 1 d . . . . .
C14 C 0.3459(5) 1.2232(3) 0.2748(4) 0.0662(16) Uani 1 1 d . . . . .
H14 H 0.3554 1.2315 0.3316 0.079 Uiso 1 1 calc R U . . .
C15 C 0.3605(8) 1.3589(3) 0.2299(5) 0.099(3) Uani 1 1 d . . . . .
H15A H 0.4200 1.3751 0.2071 0.148 Uiso 1 1 calc R U . . .
H15B H 0.3714 1.3684 0.2884 0.148 Uiso 1 1 calc R U . . .
H15C H 0.3004 1.3855 0.2041 0.148 Uiso 1 1 calc R U . . .
C16 C 0.2876(5) 0.8669(3) -0.1845(4) 0.0588(14) Uani 1 1 d . . . . .
H16 H 0.2669 0.9110 -0.1625 0.071 Uiso 1 1 calc R U . . .
C17 C 0.2724(6) 0.8582(4) -0.2694(4) 0.081(2) Uani 1 1 d . . . . .
H17 H 0.2417 0.8957 -0.3039 0.097 Uiso 1 1 calc R U . . .
C18 C 0.3029(7) 0.7940(5) -0.3019(4) 0.088(2) Uani 1 1 d . . . . .
H18 H 0.2931 0.7872 -0.3589 0.106 Uiso 1 1 calc R U . . .
C19 C 0.3488(6) 0.7389(4) -0.2497(4) 0.0773(19) Uani 1 1 d . . . . .
H19 H 0.3699 0.6947 -0.2710 0.093 Uiso 1 1 calc R U . . .
C20 C 0.3626(4) 0.7511(3) -0.1646(4) 0.0551(14) Uani 1 1 d . . . . .
C21 C 0.4231(5) 0.6996(3) -0.1036(4) 0.0654(16) Uani 1 1 d . . . . .
H21A H 0.4111 0.6489 -0.1221 0.078 Uiso 1 1 calc R U . . .
H21B H 0.4965 0.7100 -0.0999 0.078 Uiso 1 1 calc R U . . .
C22 C 0.3000(5) 0.6622(3) -0.0121(5) 0.0689(17) Uani 1 1 d . . . . .
H22A H 0.3154 0.6339 0.0387 0.083 Uiso 1 1 calc R U . . .
H22B H 0.2879 0.6273 -0.0577 0.083 Uiso 1 1 calc R U . . .
C23 C 0.2035(4) 0.7061(3) -0.0103(3) 0.0498(12) Uani 1 1 d . . . . .
C24 C 0.1089(5) 0.6705(4) -0.0105(4) 0.0685(17) Uani 1 1 d . . . . .
H24 H 0.1035 0.6192 -0.0150 0.082 Uiso 1 1 calc R U . . .
C25 C 0.0233(5) 0.7137(5) -0.0038(5) 0.087(2) Uani 1 1 d . . . . .
H25 H -0.0413 0.6922 -0.0035 0.105 Uiso 1 1 calc R U . . .
C26 C 0.0359(6) 0.7896(5) 0.0024(5) 0.086(2) Uani 1 1 d . . . . .
H26 H -0.0206 0.8196 0.0077 0.103 Uiso 1 1 calc R U . . .
C27 C 0.1300(5) 0.8208(4) 0.0007(4) 0.0648(16) Uani 1 1 d . . . . .
H27 H 0.1363 0.8721 0.0039 0.078 Uiso 1 1 calc R U . . .
C28 C 0.4780(5) 0.6928(3) 0.0470(4) 0.0655(16) Uani 1 1 d . . . . .
H28A H 0.5428 0.7111 0.0330 0.079 Uiso 1 1 calc R U . . .
H28B H 0.4843 0.6397 0.0560 0.079 Uiso 1 1 calc R U . . .
C29 C 0.4553(5) 0.7301(3) 0.1233(4) 0.0600(15) Uani 1 1 d . . . . .
C30 C 0.4884(7) 0.7031(4) 0.2021(5) 0.092(2) Uani 1 1 d . . . . .
H30 H 0.5271 0.6596 0.2096 0.111 Uiso 1 1 calc R U . . .
C31 C 0.4635(8) 0.7411(5) 0.2694(5) 0.108(3) Uani 1 1 d . . . . .
H31 H 0.4829 0.7226 0.3226 0.130 Uiso 1 1 calc R U . . .
C32 C 0.4110(7) 0.8049(5) 0.2572(4) 0.092(2) Uani 1 1 d . . . . .
H32 H 0.3964 0.8320 0.3023 0.110 Uiso 1 1 calc R U . . .
C33 C 0.3786(5) 0.8306(3) 0.1780(4) 0.0627(15) Uani 1 1 d . . . . .
H33 H 0.3412 0.8745 0.1708 0.075 Uiso 1 1 calc R U . . .
Cl1 Cl 0.2617(5) 0.9371(2) 0.4874(3) 0.0755(11) Uani 0.5 1 d . U P A 1
O1 O 0.3183(16) 0.9260(10) 0.4271(11) 0.165(5) Uani 0.5 1 d . U P A 1
O2 O 0.201(2) 0.9892(16) 0.4416(18) 0.155(6) Uani 0.5 1 d . U P A 1
O3 O 0.2968(19) 0.9789(10) 0.5619(9) 0.156(6) Uani 0.5 1 d . U P A 1
O4 O 0.247(2) 0.8682(19) 0.508(3) 0.149(10) Uani 0.5 1 d . U P A 1
Cl1' Cl 0.2108(7) 0.9503(4) 0.5120(4) 0.118(2) Uani 0.5 1 d . U P B 2
O1' O 0.321(2) 0.9754(16) 0.5103(16) 0.190(6) Uani 0.5 1 d . U P B 2
O2' O 0.1439(15) 0.9761(16) 0.4485(14) 0.140(7) Uani 0.5 1 d . U P B 2
O3' O 0.163(2) 0.9737(11) 0.5811(11) 0.182(6) Uani 0.5 1 d . U P B 2
O4' O 0.197(2) 0.8776(14) 0.510(3) 0.127(8) Uani 0.5 1 d . U P B 2
O1W O 0.0561(19) 1.0033(11) 0.6030(13) 0.198(8) Uani 0.5 1 d . . P C 1
H1WA H 0.0861 1.0002 0.5607 0.238 Uiso 0.5 1 d R U P C 1
H1WB H -0.0091 1.0041 0.5870 0.238 Uiso 0.5 1 d R U P C 1

loop_
_atom_site_aniso_label
_atom_site_aniso_U_11
_atom_site_aniso_U_22
_atom_site_aniso_U_33
_atom_site_aniso_U_23
_atom_site_aniso_U_13
_atom_site_aniso_U_12
Fe1 0.0390(4) 0.0291(3) 0.0418(4) -0.0009(3) 0.0010(3) 0.0035(3)
Fe2 0.0411(4) 0.0297(4) 0.0455(4) -0.0022(3) 0.0021(3) -0.0014(3)
B1 0.072(4) 0.035(3) 0.042(3) 0.002(2) 0.006(3) -0.004(3)
N1 0.050(2) 0.040(2) 0.056(3) -0.0144(19) 0.007(2) -0.0087(19)
N2 0.043(2) 0.035(2) 0.058(3) 0.0013(19) 0.011(2) 0.0040(19)
N3 0.068(3) 0.094(4) 0.070(3) 0.028(3) 0.001(3) 0.025(3)
N4 0.045(2) 0.034(2) 0.044(2) -0.0007(17) -0.0017(18) 0.0003(17)
N5 0.058(3) 0.039(2) 0.044(2) 0.0023(18) -0.003(2) -0.0006(19)
N6 0.046(2) 0.036(2) 0.051(2) -0.0019(18) 0.0073(19) -0.0001(18)
N7 0.059(3) 0.032(2) 0.048(2) -0.0004(18) 0.011(2) -0.0020(19)
N8 0.059(3) 0.031(2) 0.046(2) -0.0026(17) 0.008(2) 0.0018(18)
N9 0.072(3) 0.031(2) 0.049(2) -0.0065(18) 0.011(2) 0.001(2)
N10 0.047(2) 0.039(2) 0.053(2) -0.0048(19) 0.004(2) -0.0054(18)
N11 0.048(2) 0.032(2) 0.067(3) -0.0042(19) 0.007(2) 0.0019(18)
N12 0.050(2) 0.044(2) 0.047(2) -0.0048(19) 0.0069(19) 0.0014(19)
N13 0.052(3) 0.045(2) 0.057(3) -0.002(2) 0.000(2) -0.013(2)
C1 0.039(3) 0.045(3) 0.038(2) 0.000(2) 0.002(2) 0.000(2)
C2 0.045(3) 0.028(2) 0.045(3) 0.0003(19) 0.001(2) 0.008(2)
C3 0.047(3) 0.056(3) 0.053(3) 0.007(3) 0.008(3) 0.008(2)
C4 0.044(3) 0.038(3) 0.058(3) 0.000(2) -0.001(2) 0.001(2)
C5 0.054(3) 0.043(3) 0.070(4) 0.005(3) -0.017(3) 0.008(2)
C6 0.069(4) 0.049(3) 0.052(3) 0.007(3) -0.021(3) -0.001(3)
C7 0.066(4) 0.090(5) 0.114(6) 0.018(4) -0.021(4) 0.021(4)
C8 0.050(3) 0.038(3) 0.070(3) 0.004(2) 0.006(3) 0.000(2)
C9 0.053(3) 0.039(3) 0.091(4) 0.012(3) 0.015(3) 0.001(2)
C10 0.072(4) 0.030(2) 0.072(4) 0.007(2) 0.031(3) 0.006(2)
C11 0.062(4) 0.083(5) 0.132(7) 0.011(5) 0.028(4) 0.002(4)
C12 0.074(4) 0.028(2) 0.066(3) 0.001(2) 0.025(3) 0.003(2)
C13 0.103(5) 0.030(3) 0.080(4) -0.012(3) 0.039(4) -0.003(3)
C14 0.091(5) 0.047(3) 0.063(4) -0.020(3) 0.020(3) -0.011(3)
C15 0.155(8) 0.036(3) 0.116(6) -0.024(4) 0.051(6) -0.018(4)
C16 0.067(4) 0.044(3) 0.059(3) 0.001(3) -0.008(3) -0.001(3)
C17 0.097(5) 0.082(5) 0.056(4) 0.009(4) -0.011(4) -0.009(4)
C18 0.115(6) 0.094(6) 0.053(4) -0.010(4) 0.002(4) -0.020(5)
C19 0.095(5) 0.072(4) 0.067(4) -0.024(4) 0.021(4) -0.005(4)
C20 0.061(3) 0.044(3) 0.061(3) -0.017(3) 0.013(3) -0.004(3)
C21 0.074(4) 0.046(3) 0.077(4) -0.015(3) 0.014(3) 0.009(3)
C22 0.063(4) 0.039(3) 0.103(5) -0.007(3) 0.007(3) -0.010(3)
C23 0.057(3) 0.049(3) 0.042(3) -0.002(2) 0.002(2) -0.008(2)
C24 0.065(4) 0.073(4) 0.065(4) 0.002(3) 0.002(3) -0.021(3)
C25 0.054(4) 0.120(7) 0.085(5) 0.014(5) 0.007(3) -0.021(4)
C26 0.064(4) 0.097(6) 0.102(6) 0.009(4) 0.026(4) 0.018(4)
C27 0.063(4) 0.060(4) 0.071(4) 0.003(3) 0.011(3) 0.008(3)
C28 0.057(3) 0.044(3) 0.091(5) 0.010(3) -0.003(3) 0.009(3)
C29 0.059(3) 0.044(3) 0.070(4) 0.015(3) -0.009(3) -0.005(3)
C30 0.105(6) 0.068(4) 0.091(5) 0.028(4) -0.027(5) -0.011(4)
C31 0.150(9) 0.098(7) 0.063(5) 0.022(5) -0.022(5) -0.030(6)
C32 0.129(7) 0.081(5) 0.062(4) -0.003(4) 0.005(4) -0.034(5)
C33 0.074(4) 0.056(3) 0.055(3) -0.002(3) 0.003(3) -0.020(3)
Cl1 0.110(3) 0.051(2) 0.060(2) 0.0107(16) -0.001(2) -0.005(2)
O1 0.185(13) 0.174(12) 0.140(11) 0.025(9) 0.035(11) -0.010(10)
O2 0.216(16) 0.132(10) 0.113(9) 0.029(8) 0.013(13) -0.009(12)
O3 0.227(14) 0.134(9) 0.088(8) -0.027(9) -0.036(11) -0.073(10)
O4 0.20(3) 0.088(11) 0.150(12) 0.008(9) 0.01(2) 0.017(15)
Cl1' 0.152(4) 0.090(3) 0.104(4) 0.014(3) -0.003(3) -0.025(3)
O1' 0.222(13) 0.180(11) 0.160(12) 0.010(12) 0.004(13) -0.057(11)
O2' 0.165(16) 0.160(14) 0.084(9) 0.020(9) -0.015(12) 0.021(14)
O3' 0.277(18) 0.155(13) 0.110(10) -0.004(10) 0.021(13) -0.018(14)
O4' 0.18(2) 0.060(10) 0.145(10) 0.009(9) 0.035(18) -0.047(14)
O1W 0.23(2) 0.158(16) 0.23(2) -0.042(14) 0.104(18) -0.038(15)

loop_
_atom_type_symbol
_atom_type_description
_atom_type_scat_dispersion_real
_atom_type_scat_dispersion_imag
_atom_type_scat_source
C C 0.0033 0.0016 'International Tables Vol C Tables 4.2.6.8 and 6.1.1.4'
H H 0.0000 0.0000 'International Tables Vol C Tables 4.2.6.8 and 6.1.1.4'
N N 0.0061 0.0033 'International Tables Vol C Tables 4.2.6.8 and 6.1.1.4'
O O 0.0106 0.0060 'International Tables Vol C Tables 4.2.6.8 and 6.1.1.4'
B B 0.0013 0.0007 'International Tables Vol C Tables 4.2.6.8 and 6.1.1.4'
Cl Cl 0.1484 0.1585 'International Tables Vol C Tables 4.2.6.8 and 6.1.1.4'
Fe Fe 0.3463 0.8444 'International Tables Vol C Tables 4.2.6.8 and 6.1.1.4'

loop_
_geom_angle_atom_site_label_1
_geom_angle_atom_site_label_2
_geom_angle_atom_site_label_3
_geom_angle
_geom_angle_site_symmetry_1
_geom_angle_site_symmetry_3
C3 Fe1 C2 86.5(2) . .
C3 Fe1 C1 90.4(2) . .
C2 Fe1 C1 94.3(2) . .
C3 Fe1 N6 94.1(2) . .
C2 Fe1 N6 174.68(18) . .
C1 Fe1 N6 90.95(18) . .
C3 Fe1 N8 93.9(2) . .
C2 Fe1 N8 88.91(18) . .
C1 Fe1 N8 174.80(18) . .
N6 Fe1 N8 85.78(17) . .
C3 Fe1 N4 174.7(2) . .
C2 Fe1 N4 89.43(18) . .
C1 Fe1 N4 86.59(18) . .
N6 Fe1 N4 90.28(17) . .
N8 Fe1 N4 89.39(17) . .
N1 Fe2 N2 86.96(17) . 3_675
N1 Fe2 N12 95.05(18) . .
N2 Fe2 N12 177.54(17) 3_675 .
N1 Fe2 N10 98.26(18) . .
N2 Fe2 N10 87.89(17) 3_675 .
N12 Fe2 N10 90.42(17) . .
N1 Fe2 N13 97.91(18) . .
N2 Fe2 N13 90.75(18) 3_675 .
N12 Fe2 N13 90.37(17) . .
N10 Fe2 N13 163.67(18) . .
N1 Fe2 N11 178.26(18) . .
N2 Fe2 N11 94.69(17) 3_675 .
N12 Fe2 N11 83.31(17) . .
N10 Fe2 N11 82.35(17) . .
N13 Fe2 N11 81.54(18) . .
N5 B1 N9 107.1(4) . .
N5 B1 N7 108.6(4) . .
N9 B1 N7 104.7(4) . .
N5 B1 H1 112.0 . .
N9 B1 H1 112.0 . .
N7 B1 H1 112.0 . .
C1 N1 Fe2 165.7(4) . .
C2 N2 Fe2 165.5(4) . 3_675
C4 N4 N5 107.2(4) . .
C4 N4 Fe1 132.2(4) . .
N5 N4 Fe1 120.6(3) . .
N4 N5 C6 108.3(5) . .
N4 N5 B1 117.6(4) . .
C6 N5 B1 133.7(5) . .
C8 N6 N7 106.5(4) . .
C8 N6 Fe1 133.6(4) . .
N7 N6 Fe1 118.8(3) . .
C10 N7 N6 109.2(4) . .
C10 N7 B1 130.6(5) . .
N6 N7 B1 119.2(4) . .
C12 N8 N9 106.9(4) . .
C12 N8 Fe1 134.6(4) . .
N9 N8 Fe1 118.1(3) . .
C14 N9 N8 108.9(4) . .
C14 N9 B1 131.1(5) . .
N8 N9 B1 119.9(4) . .
C16 N10 C20 118.9(5) . .
C16 N10 Fe2 126.7(4) . .
C20 N10 Fe2 114.4(4) . .
C21 N11 C28 112.1(5) . .
C21 N11 C22 111.9(5) . .
C28 N11 C22 109.8(5) . .
C21 N11 Fe2 107.2(3) . .
C28 N11 Fe2 105.5(3) . .
C22 N11 Fe2 110.1(3) . .
C23 N12 C27 117.7(5) . .
C23 N12 Fe2 116.3(4) . .
C27 N12 Fe2 126.1(4) . .
C33 N13 C29 117.8(5) . .
C33 N13 Fe2 129.3(4) . .
C29 N13 Fe2 112.8(4) . .
N1 C1 Fe1 166.9(4) . .
N2 C2 Fe1 169.9(4) . .
N3 C3 Fe1 176.8(5) . .
N4 C4 C5 110.7(5) . .
N4 C4 H4 124.7 . .
C5 C4 H4 124.7 . .
C6 C5 C4 104.2(5) . .
C6 C5 C7 129.1(6) . .
C4 C5 C7 126.7(6) . .
N5 C6 C5 109.6(5) . .
N5 C6 H6 125.2 . .
C5 C6 H6 125.2 . .
C5 C7 H7A 109.5 . .
C5 C7 H7B 109.5 . .
H7A C7 H7B 109.5 . .
C5 C7 H7C 109.5 . .
H7A C7 H7C 109.5 . .
H7B C7 H7C 109.5 . .
N6 C8 C9 111.2(5) . .
N6 C8 H8 124.4 . .
C9 C8 H8 124.4 . .
C10 C9 C8 103.8(5) . .
C10 C9 C11 127.2(6) . .
C8 C9 C11 129.0(6) . .
N7 C10 C9 109.4(5) . .
N7 C10 H10 125.3 . .
C9 C10 H10 125.3 . .
C9 C11 H11A 109.5 . .
C9 C11 H11B 109.5 . .
H11A C11 H11B 109.5 . .
C9 C11 H11C 109.5 . .
H11A C11 H11C 109.5 . .
H11B C11 H11C 109.5 . .
N8 C12 C13 110.9(5) . .
N8 C12 H12 124.6 . .
C13 C12 H12 124.6 . .
C12 C13 C14 104.4(5) . .
C12 C13 C15 129.6(6) . .
C14 C13 C15 126.0(6) . .
N9 C14 C13 108.8(5) . .
N9 C14 H14 125.6 . .
C13 C14 H14 125.6 . .
C13 C15 H15A 109.5 . .
C13 C15 H15B 109.5 . .
H15A C15 H15B 109.5 . .
C13 C15 H15C 109.5 . .
H15A C15 H15C 109.5 . .
H15B C15 H15C 109.5 . .
N10 C16 C17 122.3(6) . .
N10 C16 H16 118.9 . .
C17 C16 H16 118.9 . .
C18 C17 C16 119.0(7) . .
C18 C17 H17 120.5 . .
C16 C17 H17 120.5 . .
C17 C18 C19 119.7(6) . .
C17 C18 H18 120.1 . .
C19 C18 H18 120.1 . .
C18 C19 C20 118.6(6) . .
C18 C19 H19 120.7 . .
C20 C19 H19 120.7 . .
N10 C20 C19 121.5(6) . .
N10 C20 C21 115.4(5) . .
C19 C20 C21 122.8(5) . .
N11 C21 C20 110.2(4) . .
N11 C21 H21A 109.6 . .
C20 C21 H21A 109.6 . .
N11 C21 H21B 109.6 . .
C20 C21 H21B 109.6 . .
H21A C21 H21B 108.1 . .
N11 C22 C23 113.3(5) . .
N11 C22 H22A 108.9 . .
C23 C22 H22A 108.9 . .
N11 C22 H22B 108.9 . .
C23 C22 H22B 108.9 . .
H22A C22 H22B 107.7 . .
N12 C23 C24 123.2(6) . .
N12 C23 C22 116.2(5) . .
C24 C23 C22 120.5(5) . .
C25 C24 C23 118.0(6) . .
C25 C24 H24 121.0 . .
C23 C24 H24 121.0 . .
C26 C25 C24 118.5(6) . .
C26 C25 H25 120.8 . .
C24 C25 H25 120.8 . .
C27 C26 C25 120.5(7) . .
C27 C26 H26 119.7 . .
C25 C26 H26 119.7 . .
N12 C27 C26 122.1(6) . .
N12 C27 H27 118.9 . .
C26 C27 H27 118.9 . .
N11 C28 C29 108.4(5) . .
N11 C28 H28A 110.0 . .
C29 C28 H28A 110.0 . .
N11 C28 H28B 110.0 . .
C29 C28 H28B 110.0 . .
H28A C28 H28B 108.4 . .
N13 C29 C30 121.1(7) . .
N13 C29 C28 115.7(5) . .
C30 C29 C28 123.3(6) . .
C31 C30 C29 119.4(8) . .
C31 C30 H30 120.3 . .
C29 C30 H30 120.3 . .
C32 C31 C30 119.2(7) . .
C32 C31 H31 120.4 . .
C30 C31 H31 120.4 . .
C31 C32 C33 120.2(8) . .
C31 C32 H32 119.9 . .
C33 C32 H32 119.9 . .
N13 C33 C32 122.2(7) . .
N13 C33 H33 118.9 . .
C32 C33 H33 118.9 . .
O4 Cl1 O1 99.5(19) . .
O4 Cl1 O2 134.2(19) . .
O1 Cl1 O2 92.1(14) . .
O4 Cl1 O3 109(2) . .
O1 Cl1 O3 124.1(14) . .
O2 Cl1 O3 100.5(15) . .
O4' Cl1' O2' 105(2) . .
O4' Cl1' O3' 103.8(17) . .
O2' Cl1' O3' 101.6(15) . .
O4' Cl1' O1' 115.1(18) . .
O2' Cl1' O1' 112.9(15) . .
O3' Cl1' O1' 117.1(14) . .
H1WA O1W H1WB 108.5 . .

loop_
_geom_bond_atom_site_label_1
_geom_bond_atom_site_label_2
_geom_bond_distance
_geom_bond_site_symmetry_2
Fe1 C3 1.919(5) .
Fe1 C2 1.918(5) .
Fe1 C1 1.936(5) .
Fe1 N6 1.977(4) .
Fe1 N8 1.979(4) .
Fe1 N4 1.981(4) .
Fe2 N1 1.961(4) .
Fe2 N2 1.969(4) 3_675
Fe2 N12 1.995(4) .
Fe2 N10 2.000(4) .
Fe2 N13 2.008(4) .
Fe2 N11 2.048(4) .
B1 N5 1.532(8) .
B1 N9 1.544(7) .
B1 N7 1.553(8) .
B1 H1 0.9800 .
N1 C1 1.154(6) .
N2 C2 1.158(6) .
N2 Fe2 1.969(4) 3_675
N3 C3 1.158(7) .
N4 C4 1.342(6) .
N4 N5 1.355(6) .
N5 C6 1.356(7) .
N6 C8 1.335(7) .
N6 N7 1.362(6) .
N7 C10 1.341(7) .
N8 C12 1.334(6) .
N8 N9 1.357(6) .
N9 C14 1.348(7) .
N10 C16 1.340(7) .
N10 C20 1.344(6) .
N11 C21 1.478(7) .
N11 C28 1.488(7) .
N11 C22 1.491(7) .
N12 C23 1.339(7) .
N12 C27 1.350(7) .
N13 C33 1.341(7) .
N13 C29 1.366(7) .
C4 C5 1.385(7) .
C4 H4 0.9300 .
C5 C6 1.373(9) .
C5 C7 1.507(8) .
C6 H6 0.9300 .
C7 H7A 0.9600 .
C7 H7B 0.9600 .
C7 H7C 0.9600 .
C8 C9 1.389(8) .
C8 H8 0.9300 .
C9 C10 1.383(9) .
C9 C11 1.511(9) .
C10 H10 0.9300 .
C11 H11A 0.9600 .
C11 H11B 0.9600 .
C11 H11C 0.9600 .
C12 C13 1.379(8) .
C12 H12 0.9300 .
C13 C14 1.383(9) .
C13 C15 1.505(8) .
C14 H14 0.9300 .
C15 H15A 0.9600 .
C15 H15B 0.9600 .
C15 H15C 0.9600 .
C16 C17 1.382(8) .
C16 H16 0.9300 .
C17 C18 1.361(11) .
C17 H17 0.9300 .
C18 C19 1.384(10) .
C18 H18 0.9300 .
C19 C20 1.394(8) .
C19 H19 0.9300 .
C20 C21 1.495(8) .
C21 H21A 0.9700 .
C21 H21B 0.9700 .
C22 C23 1.493(8) .
C22 H22A 0.9700 .
C22 H22B 0.9700 .
C23 C24 1.392(8) .
C24 C25 1.382(10) .
C24 H24 0.9300 .
C25 C26 1.382(11) .
C25 H25 0.9300 .
C26 C27 1.356(10) .
C26 H26 0.9300 .
C27 H27 0.9300 .
C28 C29 1.489(9) .
C28 H28A 0.9700 .
C28 H28B 0.9700 .
C29 C30 1.384(9) .
C30 C31 1.380(13) .
C30 H30 0.9300 .
C31 C32 1.339(12) .
C31 H31 0.9300 .
C32 C33 1.379(9) .
C32 H32 0.9300 .
C33 H33 0.9300 .
Cl1 O4 1.31(4) .
Cl1 O1 1.34(2) .
Cl1 O2 1.37(3) .
Cl1 O3 1.446(14) .
Cl1' O4' 1.32(3) .
Cl1' O2' 1.33(2) .
Cl1' O3' 1.44(2) .
Cl1' O1' 1.51(3) .
O1W H1WA 0.8500 .
O1W H1WB 0.8500 .

loop_
_geom_hbond_atom_site_label_D
_geom_hbond_atom_site_label_H
_geom_hbond_atom_site_label_A
_geom_hbond_distance_DH
_geom_hbond_distance_HA
_geom_hbond_distance_DA
_geom_hbond_angle_DHA
_geom_hbond_site_symmetry_A
O1W H1WB O2 0.85 2.48 3.33(4) 172.8 3_576
O1W H1WA O2 0.85 2.65 3.50(3) 172.9 .
O1W H1WA Cl1 0.85 2.98 3.72(2) 146.8 .
C28 H28A O4' 0.97 2.64 3.27(2) 122.7 4_675
C27 H27 N1 0.93 2.57 3.086(8) 115.4 .
C26 H26 N3 0.93 2.42 3.281(9) 154.8 3_575
C22 H22A O2 0.97 2.64 3.33(3) 128.0 2_545
C17 H17 O3' 0.93 2.44 3.36(2) 167.1 1_554
C12 H12 O4' 0.93 2.65 3.50(3) 151.9 2
C12 H12 O4 0.93 2.58 3.41(4) 148.5 2
C10 H10 O2' 0.93 2.54 3.37(2) 148.8 .
C10 H10 O2 0.93 2.47 3.22(3) 137.9 .
O1W H1WB O2 0.85 2.48 3.33(4) 172.8 3_576
O1W H1WA O2 0.85 2.65 3.50(3) 172.9 .

loop_
_geom_torsion_atom_site_label_1
_geom_torsion_atom_site_label_2
_geom_torsion_atom_site_label_3
_geom_torsion_atom_site_label_4
_geom_torsion
_geom_torsion_site_symmetry_1
C4 N4 N5 C6 0.9(5) .
Fe1 N4 N5 C6 -178.7(3) .
C4 N4 N5 B1 174.5(4) .
Fe1 N4 N5 B1 -5.1(5) .
N9 B1 N5 N4 -53.5(6) .
N7 B1 N5 N4 59.0(5) .
N9 B1 N5 C6 118.1(6) .
N7 B1 N5 C6 -129.4(6) .
C8 N6 N7 C10 -0.8(5) .
Fe1 N6 N7 C10 168.7(3) .
C8 N6 N7 B1 -170.7(4) .
Fe1 N6 N7 B1 -1.1(5) .
N5 B1 N7 C10 136.7(5) .
N9 B1 N7 C10 -109.2(6) .
N5 B1 N7 N6 -56.0(5) .
N9 B1 N7 N6 58.1(5) .
C12 N8 N9 C14 -2.2(6) .
Fe1 N8 N9 C14 172.0(4) .
C12 N8 N9 B1 176.5(5) .
Fe1 N8 N9 B1 -9.3(6) .
N5 B1 N9 C14 -118.6(6) .
N7 B1 N9 C14 126.3(6) .
N5 B1 N9 N8 63.0(6) .
N7 B1 N9 N8 -52.1(6) .
Fe2 N1 C1 Fe1 -36(3) .
Fe2 N2 C2 Fe1 52(3) 3_675
N5 N4 C4 C5 -0.1(5) .
Fe1 N4 C4 C5 179.3(4) .
N4 C4 C5 C6 -0.6(6) .
N4 C4 C5 C7 178.6(6) .
N4 N5 C6 C5 -1.3(6) .
B1 N5 C6 C5 -173.5(5) .
C4 C5 C6 N5 1.2(6) .
C7 C5 C6 N5 -178.1(6) .
N7 N6 C8 C9 0.8(5) .
Fe1 N6 C8 C9 -166.5(4) .
N6 C8 C9 C10 -0.5(6) .
N6 C8 C9 C11 179.9(6) .
N6 N7 C10 C9 0.6(5) .
B1 N7 C10 C9 168.8(5) .
C8 C9 C10 N7 -0.1(6) .
C11 C9 C10 N7 179.6(6) .
N9 N8 C12 C13 2.3(7) .
Fe1 N8 C12 C13 -170.5(4) .
N8 C12 C13 C14 -1.5(7) .
N8 C12 C13 C15 177.1(7) .
N8 N9 C14 C13 1.3(7) .
B1 N9 C14 C13 -177.3(6) .
C12 C13 C14 N9 0.2(8) .
C15 C13 C14 N9 -178.5(7) .
C20 N10 C16 C17 1.2(8) .
Fe2 N10 C16 C17 -179.6(5) .
N10 C16 C17 C18 -0.3(10) .
C16 C17 C18 C19 -0.2(12) .
C17 C18 C19 C20 -0.1(12) .
C16 N10 C20 C19 -1.6(8) .
Fe2 N10 C20 C19 179.1(5) .
C16 N10 C20 C21 171.9(5) .
Fe2 N10 C20 C21 -7.4(6) .
C18 C19 C20 N10 1.1(10) .
C18 C19 C20 C21 -171.9(7) .
C28 N11 C21 C20 -150.0(5) .
C22 N11 C21 C20 86.2(6) .
Fe2 N11 C21 C20 -34.6(5) .
N10 C20 C21 N11 28.8(7) .
C19 C20 C21 N11 -157.8(6) .
C21 N11 C22 C23 -109.8(6) .
C28 N11 C22 C23 125.1(5) .
Fe2 N11 C22 C23 9.3(6) .
C27 N12 C23 C24 0.9(8) .
Fe2 N12 C23 C24 -178.4(4) .
C27 N12 C23 C22 -176.7(5) .
Fe2 N12 C23 C22 4.1(6) .
N11 C22 C23 N12 -9.1(8) .
N11 C22 C23 C24 173.3(5) .
N12 C23 C24 C25 -1.2(9) .
C22 C23 C24 C25 176.3(6) .
C23 C24 C25 C26 0.3(10) .
C24 C25 C26 C27 0.9(11) .
C23 N12 C27 C26 0.4(9) .
Fe2 N12 C27 C26 179.5(5) .
C25 C26 C27 N12 -1.3(11) .
C21 N11 C28 C29 158.4(5) .
C22 N11 C28 C29 -76.6(6) .
Fe2 N11 C28 C29 42.0(5) .
C33 N13 C29 C30 0.6(8) .
Fe2 N13 C29 C30 -177.9(5) .
C33 N13 C29 C28 -178.8(5) .
Fe2 N13 C29 C28 2.7(6) .
N11 C28 C29 N13 -30.7(7) .
N11 C28 C29 C30 149.9(6) .
N13 C29 C30 C31 0.8(11) .
C28 C29 C30 C31 -179.8(7) .
C29 C30 C31 C32 -2.5(13) .
C30 C31 C32 C33 2.7(13) .
C29 N13 C33 C32 -0.5(9) .
Fe2 N13 C33 C32 177.8(5) .
C31 C32 C33 N13 -1.2(11) .
